data_4104075
loop_
_publ_author_name
'Neal P. Mankad'
'William E. Antholine'
'Robert K. Szilagyi'
'Jonas C. Peters'

_publ_section_title
;
 Three-Coordinate Copper(I) Amido and Aminyl Radical Complexes
;
_journal_name_full 'Journal of the American Chemical Society'
_journal_page_first 3878
_journal_page_last 3880
_journal_paper_doi 10.1021/ja809834k
_journal_volume 131
_journal_year 2009
_chemical_formula_sum 'C70.57 H118.12 B Cu Li N O10.02 P2'
_chemical_formula_weight 1284.14
_chemical_name_common {[BP2]Cu(NTol2)}{Li(12-crown-4)2}
_chemical_name_systematic
; 
 ? 
;
_space_group_IT_number 2
_symmetry_cell_setting triclinic
_symmetry_space_group_name_Hall '-P 1'
_symmetry_space_group_name_H-M 'P -1'
_atom_sites_solution_hydrogens geom
_atom_sites_solution_primary direct
_atom_sites_solution_secondary difmap
_audit_creation_method SHELXL-97
_cell_angle_alpha 79.4810(10)
_cell_angle_beta 74.3230(10)
_cell_angle_gamma 80.2250(10)
_cell_formula_units_Z 2
_cell_length_a 12.9114(9)
_cell_length_b 16.8578(12)
_cell_length_c 17.6005(12)
_cell_measurement_reflns_used 9386
_cell_measurement_temperature 100(2)
_cell_measurement_theta_max 30.51
_cell_measurement_theta_min 2.28
_cell_volume 3596.9(4)
_computing_cell_refinement 'Bruker SAINT'
_computing_data_collection 'Bruker APEX2'
_computing_data_reduction 'Bruker SAINT'
_computing_molecular_graphics 'Bruker SHELXTL'
_computing_publication_material 'Bruker SHELXTL'
_computing_structure_refinement 'SHELXL-97 (Sheldrick, 1997)'
_computing_structure_solution 'SHELXS-97 (Sheldrick, 1990)'
_diffrn_ambient_temperature 293(2)
_diffrn_measured_fraction_theta_full 0.994
_diffrn_measured_fraction_theta_max 0.994
_diffrn_measurement_device_type 'Bruker APEX-II CCD'
_diffrn_measurement_method '\f and \w scans'
_diffrn_radiation_monochromator graphite
_diffrn_radiation_source 'fine-focus sealed tube'
_diffrn_radiation_type MoK\a
_diffrn_radiation_wavelength 0.71073
_diffrn_reflns_av_R_equivalents 0.0564
_diffrn_reflns_av_sigmaI/netI 0.0544
_diffrn_reflns_limit_h_max 17
_diffrn_reflns_limit_h_min -17
_diffrn_reflns_limit_k_max 23
_diffrn_reflns_limit_k_min -23
_diffrn_reflns_limit_l_max 23
_diffrn_reflns_limit_l_min -24
_diffrn_reflns_number 78924
_diffrn_reflns_theta_full 29.13
_diffrn_reflns_theta_max 29.13
_diffrn_reflns_theta_min 1.21
_diffrn_standards_number 0
_exptl_absorpt_coefficient_mu 0.403
_exptl_absorpt_correction_type none
_exptl_crystal_colour yellow
_exptl_crystal_density_diffrn 1.186
_exptl_crystal_density_method 'not measured'
_exptl_crystal_description block
_exptl_crystal_F_000 2092
_exptl_crystal_size_max 0.35
_exptl_crystal_size_mid 0.30
_exptl_crystal_size_min 0.15
_refine_diff_density_max 0.664
_refine_diff_density_min -0.559
_refine_diff_density_rms 0.068
_refine_ls_extinction_method none
_refine_ls_goodness_of_fit_ref 1.015
_refine_ls_hydrogen_treatment constr
_refine_ls_matrix_type full
_refine_ls_number_parameters 932
_refine_ls_number_reflns 19261
_refine_ls_number_restraints 304
_refine_ls_restrained_S_all 1.025
_refine_ls_R_factor_all 0.0820
_refine_ls_R_factor_gt 0.0518
_refine_ls_shift/su_max 0.010
_refine_ls_shift/su_mean 0.000
_refine_ls_structure_factor_coef Fsqd
_refine_ls_weighting_details 'calc w=1/[\s^2^(Fo^2^)+(0.0672P)^2^+2.2551P] where P=(Fo^2^+2Fc^2^)/3'
_refine_ls_weighting_scheme calc
_refine_ls_wR_factor_gt 0.1274
_refine_ls_wR_factor_ref 0.1458
_reflns_number_gt 13616
_reflns_number_total 19261
_reflns_threshold_expression >2sigma(I)
_cod_data_source_file ja809834k_si_002_1.cif
_cod_data_source_block 09024
_cod_database_code 4104075

loop_
_symmetry_equiv_pos_as_xyz
'x, y, z'
'-x, -y, -z'

loop_
_atom_site_label
_atom_site_type_symbol
_atom_site_fract_x
_atom_site_fract_y
_atom_site_fract_z
_atom_site_U_iso_or_equiv
_atom_site_adp_type
_atom_site_occupancy
_atom_site_symmetry_multiplicity
_atom_site_calc_flag
_atom_site_refinement_flags
_atom_site_disorder_assembly
_atom_site_disorder_group
Cu1 Cu 0.72853(2) 0.726663(15) 0.637950(15) 0.02243(7) Uani 1 1 d . . .
P1 P 0.55550(4) 0.78249(3) 0.69240(3) 0.02119(11) Uani 1 1 d . . .
P2 P 0.80563(4) 0.68144(3) 0.74203(3) 0.02217(12) Uani 1 1 d . . .
N1 N 0.79121(15) 0.72531(11) 0.52093(11) 0.0253(4) Uani 1 1 d . . .
B1 B 0.60257(19) 0.75617(14) 0.86155(14) 0.0219(5) Uani 1 1 d . . .
C1 C 0.49857(17) 0.71879(13) 0.92861(12) 0.0236(4) Uani 1 1 d . . .
C2 C 0.49648(19) 0.63662(13) 0.96157(14) 0.0294(5) Uani 1 1 d . . .
H2 H 0.5565 0.5994 0.9443 0.035 Uiso 1 1 calc R . .
C3 C 0.4074(2) 0.60841(14) 1.01956(15) 0.0349(5) Uani 1 1 d . . .
H3 H 0.4094 0.5534 1.0397 0.042 Uiso 1 1 calc R . .
C4 C 0.3166(2) 0.66185(15) 1.04698(15) 0.0358(5) Uani 1 1 d . . .
H4 H 0.2569 0.6431 1.0847 0.043 Uiso 1 1 calc R . .
C5 C 0.31639(18) 0.74422(15) 1.01699(14) 0.0318(5) Uani 1 1 d . . .
H5 H 0.2565 0.7812 1.0351 0.038 Uiso 1 1 calc R . .
C6 C 0.40573(18) 0.77095(13) 0.95997(13) 0.0266(4) Uani 1 1 d . . .
H6 H 0.4041 0.8264 0.9415 0.032 Uiso 1 1 calc R . .
C7 C 0.64092(16) 0.81614(13) 0.91095(12) 0.0233(4) Uani 1 1 d . . .
C8 C 0.61840(19) 0.90115(13) 0.90097(14) 0.0291(5) Uani 1 1 d . . .
H8 H 0.5801 0.9264 0.8634 0.035 Uiso 1 1 calc R . .
C9 C 0.6504(2) 0.95016(15) 0.94452(15) 0.0372(6) Uani 1 1 d . . .
H9 H 0.6324 1.0063 0.9361 0.045 Uiso 1 1 calc R . .
C10 C 0.7086(2) 0.91514(17) 0.99997(15) 0.0390(6) Uani 1 1 d . . .
H10 H 0.7326 0.9473 1.0278 0.047 Uiso 1 1 calc R . .
C11 C 0.73060(19) 0.83132(18) 1.01334(15) 0.0371(6) Uani 1 1 d . . .
H11 H 0.7686 0.8068 1.0513 0.045 Uiso 1 1 calc R . .
C12 C 0.69663(18) 0.78323(14) 0.97088(13) 0.0286(5) Uani 1 1 d . . .
H12 H 0.7111 0.7270 0.9823 0.034 Uiso 1 1 calc R . .
C13 C 0.56067(17) 0.81557(12) 0.78491(12) 0.0213(4) Uani 1 1 d . . .
H13A H 0.6053 0.8595 0.7686 0.026 Uiso 1 1 calc R . .
H13B H 0.4877 0.8400 0.8075 0.026 Uiso 1 1 calc R . .
C14 C 0.69883(17) 0.67877(12) 0.83536(12) 0.0233(4) Uani 1 1 d . . .
H14A H 0.6607 0.6333 0.8373 0.028 Uiso 1 1 calc R . .
H14B H 0.7359 0.6640 0.8780 0.028 Uiso 1 1 calc R . .
C15 C 0.52326(17) 0.88137(13) 0.62623(13) 0.0238(4) Uani 1 1 d . . .
C16 C 0.61125(18) 0.93471(13) 0.62099(14) 0.0270(4) Uani 1 1 d . . .
H16A H 0.6067 0.9809 0.5805 0.041 Uiso 1 1 calc R . .
H16B H 0.6815 0.9035 0.6078 0.041 Uiso 1 1 calc R . .
H16C H 0.6004 0.9530 0.6714 0.041 Uiso 1 1 calc R . .
C17 C 0.5354(2) 0.86435(15) 0.54075(14) 0.0312(5) Uani 1 1 d . . .
H17A H 0.5343 0.9149 0.5053 0.047 Uiso 1 1 calc R . .
H17B H 0.4765 0.8368 0.5401 0.047 Uiso 1 1 calc R . .
H17C H 0.6029 0.8308 0.5238 0.047 Uiso 1 1 calc R . .
C18 C 0.41132(18) 0.92980(14) 0.65585(14) 0.0299(5) Uani 1 1 d . . .
H18A H 0.4021 0.9376 0.7101 0.045 Uiso 1 1 calc R . .
H18B H 0.3555 0.9002 0.6529 0.045 Uiso 1 1 calc R . .
H18C H 0.4066 0.9818 0.6230 0.045 Uiso 1 1 calc R . .
C19 C 0.43709(18) 0.72145(13) 0.71794(14) 0.0273(5) Uani 1 1 d . . .
C20 C 0.4782(2) 0.63567(13) 0.75450(15) 0.0322(5) Uani 1 1 d . . .
H20A H 0.5001 0.6391 0.8017 0.048 Uiso 1 1 calc R . .
H20B H 0.5390 0.6126 0.7165 0.048 Uiso 1 1 calc R . .
H20C H 0.4212 0.6019 0.7681 0.048 Uiso 1 1 calc R . .
C21 C 0.4033(2) 0.71342(16) 0.64286(16) 0.0382(6) Uani 1 1 d . . .
H21A H 0.4665 0.6978 0.6025 0.057 Uiso 1 1 calc R . .
H21B H 0.3672 0.7647 0.6235 0.057 Uiso 1 1 calc R . .
H21C H 0.3550 0.6728 0.6555 0.057 Uiso 1 1 calc R . .
C22 C 0.33708(18) 0.75500(15) 0.77916(15) 0.0329(5) Uani 1 1 d . . .
H22A H 0.2818 0.7199 0.7907 0.049 Uiso 1 1 calc R . .
H22B H 0.3099 0.8086 0.7577 0.049 Uiso 1 1 calc R . .
H22C H 0.3571 0.7574 0.8273 0.049 Uiso 1 1 calc R . .
C23 C 0.91057(17) 0.74037(13) 0.75451(13) 0.0255(4) Uani 1 1 d . . .
C24 C 0.86093(18) 0.83034(13) 0.74473(14) 0.0272(5) Uani 1 1 d . . .
H24A H 0.7945 0.8378 0.7850 0.041 Uiso 1 1 calc R . .
H24B H 0.8464 0.8454 0.6930 0.041 Uiso 1 1 calc R . .
H24C H 0.9110 0.8638 0.7501 0.041 Uiso 1 1 calc R . .
C25 C 1.01577(18) 0.73053(15) 0.68835(15) 0.0326(5) Uani 1 1 d . . .
H25A H 1.0614 0.7697 0.6889 0.049 Uiso 1 1 calc R . .
H25B H 0.9984 0.7390 0.6375 0.049 Uiso 1 1 calc R . .
H25C H 1.0531 0.6767 0.6974 0.049 Uiso 1 1 calc R . .
C26 C 0.93914(19) 0.71957(15) 0.83571(14) 0.0323(5) Uani 1 1 d . . .
H26A H 0.9900 0.7541 0.8377 0.048 Uiso 1 1 calc R . .
H26B H 0.9707 0.6638 0.8428 0.048 Uiso 1 1 calc R . .
H26C H 0.8745 0.7278 0.8774 0.048 Uiso 1 1 calc R . .
C27 C 0.86743(18) 0.57107(13) 0.73528(14) 0.0285(5) Uani 1 1 d . . .
C28 C 0.7733(2) 0.52082(14) 0.74848(16) 0.0349(5) Uani 1 1 d . . .
H28A H 0.7271 0.5462 0.7140 0.052 Uiso 1 1 calc R . .
H28B H 0.7323 0.5181 0.8030 0.052 Uiso 1 1 calc R . .
H28C H 0.8019 0.4668 0.7366 0.052 Uiso 1 1 calc R . .
C29 C 0.9372(2) 0.56462(15) 0.64997(15) 0.0343(5) Uani 1 1 d . . .
H29A H 0.9599 0.5084 0.6440 0.051 Uiso 1 1 calc R . .
H29B H 0.9998 0.5921 0.6405 0.051 Uiso 1 1 calc R . .
H29C H 0.8953 0.5894 0.6123 0.051 Uiso 1 1 calc R . .
C30 C 0.9343(2) 0.53270(15) 0.79552(16) 0.0390(6) Uani 1 1 d . . .
H30A H 0.9535 0.4756 0.7924 0.059 Uiso 1 1 calc R . .
H30B H 0.8922 0.5402 0.8483 0.059 Uiso 1 1 calc R . .
H30C H 0.9990 0.5582 0.7836 0.059 Uiso 1 1 calc R . .
C31 C 0.77667(17) 0.66215(13) 0.48623(13) 0.0244(4) Uani 1 1 d . . .
C32 C 0.70790(18) 0.60500(13) 0.53386(13) 0.0267(4) Uani 1 1 d . . .
H32 H 0.6728 0.6127 0.5861 0.032 Uiso 1 1 calc R . .
C33 C 0.69127(19) 0.53796(13) 0.50516(14) 0.0307(5) Uani 1 1 d . . .
H33 H 0.6457 0.5019 0.5386 0.037 Uiso 1 1 calc R . .
C34 C 0.74148(19) 0.52351(14) 0.42736(15) 0.0313(5) Uani 1 1 d . . .
C35 C 0.81103(19) 0.57824(15) 0.38060(14) 0.0313(5) Uani 1 1 d . . .
H35 H 0.8465 0.5697 0.3287 0.038 Uiso 1 1 calc R . .
C36 C 0.82933(18) 0.64497(14) 0.40866(13) 0.0278(5) Uani 1 1 d . . .
H36 H 0.8776 0.6792 0.3755 0.033 Uiso 1 1 calc R . .
C37 C 0.7196(2) 0.45286(16) 0.39434(17) 0.0414(6) Uani 1 1 d . . .
H37A H 0.6466 0.4623 0.3883 0.062 Uiso 1 1 calc R . .
H37B H 0.7288 0.4036 0.4304 0.062 Uiso 1 1 calc R . .
H37C H 0.7694 0.4479 0.3434 0.062 Uiso 1 1 calc R . .
C38 C 0.82636(17) 0.79643(13) 0.47489(13) 0.0245(4) Uani 1 1 d . . .
C39 C 0.80801(17) 0.82955(13) 0.39901(13) 0.0268(4) Uani 1 1 d . . .
H39 H 0.7772 0.7994 0.3736 0.032 Uiso 1 1 calc R . .
C40 C 0.83494(18) 0.90602(14) 0.36154(14) 0.0285(5) Uani 1 1 d . . .
H40 H 0.8211 0.9258 0.3119 0.034 Uiso 1 1 calc R . .
C41 C 0.88219(17) 0.95403(13) 0.39645(14) 0.0283(5) Uani 1 1 d . . .
C42 C 0.90243(17) 0.92134(13) 0.47013(14) 0.0279(5) Uani 1 1 d . . .
H42 H 0.9345 0.9514 0.4947 0.033 Uiso 1 1 calc R . .
C43 C 0.87623(17) 0.84509(13) 0.50816(14) 0.0269(4) Uani 1 1 d . . .
H43 H 0.8921 0.8254 0.5572 0.032 Uiso 1 1 calc R . .
C44 C 0.9088(2) 1.03762(14) 0.35542(16) 0.0354(5) Uani 1 1 d . . .
H44A H 0.8430 1.0747 0.3589 0.053 Uiso 1 1 calc R . .
H44B H 0.9448 1.0351 0.3004 0.053 Uiso 1 1 calc R . .
H44C H 0.9553 1.0562 0.3809 0.053 Uiso 1 1 calc R . .
C50 C 0.7827(4) 0.19150(19) 0.51391(19) 0.0737(12) Uani 1 1 d . . .
H50A H 0.7701 0.2075 0.4610 0.088 Uiso 1 1 calc R A 1
H50B H 0.8602 0.1760 0.5068 0.088 Uiso 1 1 calc R A 1
C53 C 0.5110(2) 0.40324(14) 0.70723(15) 0.0358(5) Uani 1 1 d . . .
H53A H 0.4402 0.3848 0.7283 0.043 Uiso 1 1 calc R . .
H53B H 0.5012 0.4614 0.6899 0.043 Uiso 1 1 calc R . .
C54 C 0.5752(2) 0.38339(14) 0.76946(16) 0.0352(5) Uani 1 1 d . . .
H54A H 0.6440 0.4050 0.7486 0.042 Uiso 1 1 calc R . .
H54B H 0.5357 0.4088 0.8159 0.042 Uiso 1 1 calc R . .
C55 C 0.53494(19) 0.17381(14) 0.86224(14) 0.0306(5) Uani 1 1 d . . .
H55A H 0.6024 0.1569 0.8784 0.037 Uiso 1 1 calc R . .
H55B H 0.4779 0.1490 0.9030 0.037 Uiso 1 1 calc R . .
C56 C 0.50931(19) 0.26511(14) 0.85499(14) 0.0305(5) Uani 1 1 d . . .
H56A H 0.4396 0.2827 0.8423 0.037 Uiso 1 1 calc R . .
H56B H 0.5070 0.2835 0.9046 0.037 Uiso 1 1 calc R . .
C57 C 0.44322(19) 0.14375(15) 0.77045(16) 0.0354(5) Uani 1 1 d . . .
H57A H 0.3925 0.1911 0.7853 0.042 Uiso 1 1 calc R . .
H57B H 0.4120 0.0953 0.7997 0.042 Uiso 1 1 calc R . .
C58 C 0.4671(2) 0.14275(15) 0.68186(16) 0.0345(5) Uani 1 1 d . . .
H58A H 0.5142 0.0934 0.6684 0.041 Uiso 1 1 calc R . .
H58B H 0.4000 0.1428 0.6670 0.041 Uiso 1 1 calc R . .
C59 C 0.44390(19) 0.28255(15) 0.62245(16) 0.0362(5) Uani 1 1 d . . .
H59A H 0.3907 0.2939 0.6712 0.043 Uiso 1 1 calc R . .
H59B H 0.4062 0.2747 0.5841 0.043 Uiso 1 1 calc R . .
C60 C 0.5113(2) 0.35162(16) 0.58931(15) 0.0363(5) Uani 1 1 d . . .
H60A H 0.5604 0.3411 0.5387 0.044 Uiso 1 1 calc R . .
H60B H 0.4640 0.4016 0.5796 0.044 Uiso 1 1 calc R . .
C61 C 0.0057(6) 0.9359(5) 0.8963(4) 0.144(3) Uani 1 1 d DU F .
H61A H -0.0240 0.9166 0.8589 0.173 Uiso 1 1 calc R . .
H61B H -0.0494 0.9371 0.9461 0.173 Uiso 1 1 calc R . .
C62 C 0.0328(4) 1.0136(4) 0.8663(3) 0.1058(17) Uani 1 1 d DU F .
H62A H -0.0155 1.0529 0.8978 0.127 Uiso 1 1 calc R . .
H62B H 0.0270 1.0282 0.8115 0.127 Uiso 1 1 calc R . .
C63 C 0.1437(5) 1.0129(4) 0.8704(4) 0.127(2) Uani 1 1 d DU . .
H63A H 0.1867 1.0343 0.8187 0.153 Uiso 1 1 calc R B 5
H63B H 0.1452 1.0470 0.9088 0.153 Uiso 1 1 calc R B 5
C65 C 0.2037(5) 0.5296(6) 0.8415(4) 0.087(3) Uani 0.543(4) 1 d PDU C 7
H65A H 0.1466 0.5031 0.8344 0.105 Uiso 0.543(4) 1 calc PR C 7
H65B H 0.2187 0.5741 0.7982 0.105 Uiso 0.543(4) 1 calc PR C 7
C66 C 0.1701(7) 0.5609(6) 0.9212(4) 0.099(3) Uani 0.543(4) 1 d PDU C 7
H66A H 0.1996 0.6110 0.9177 0.118 Uiso 0.543(4) 1 calc PR C 7
H66B H 0.0917 0.5703 0.9396 0.118 Uiso 0.543(4) 1 calc PR C 7
C67 C 0.2161(4) 0.4952(4) 0.9739(3) 0.0487(14) Uani 0.543(4) 1 d PDU C 7
H67A H 0.1696 0.4525 0.9940 0.058 Uiso 0.543(4) 1 calc PR C 7
H67B H 0.2293 0.5151 1.0183 0.058 Uiso 0.543(4) 1 calc PR C 7
C68 C 0.3203(5) 0.4666(4) 0.9174(3) 0.0460(13) Uani 0.543(4) 1 d PDU C 7
H68A H 0.3759 0.4998 0.9145 0.055 Uiso 0.543(4) 1 calc PR C 7
H68B H 0.3454 0.4105 0.9353 0.055 Uiso 0.543(4) 1 calc PR C 7
C69 C 0.2465(13) 0.4930(11) 0.9100(10) 0.158(6) Uani 0.492(7) 1 d PDU D 8
H69A H 0.2746 0.4979 0.9540 0.236 Uiso 0.492(7) 1 calc PR D 8
H69B H 0.2247 0.5463 0.8845 0.236 Uiso 0.492(7) 1 calc PR D 8
H69C H 0.3016 0.4646 0.8724 0.236 Uiso 0.492(7) 1 calc PR D 8
C70 C 0.1507(9) 0.4468(7) 0.9400(6) 0.104(3) Uani 0.492(7) 1 d PDU D 8
H70A H 0.1502 0.4183 0.9932 0.124 Uiso 0.492(7) 1 calc PR D 8
H70B H 0.0844 0.4844 0.9430 0.124 Uiso 0.492(7) 1 calc PR D 8
C71 C 0.1550(7) 0.3884(6) 0.8870(6) 0.094(3) Uani 0.492(7) 1 d PDU D 8
H71A H 0.2232 0.3528 0.8818 0.112 Uiso 0.492(7) 1 calc PR D 8
H71B H 0.1522 0.4174 0.8345 0.112 Uiso 0.492(7) 1 calc PR D 8
C72 C 0.0616(4) 0.3374(3) 0.9180(3) 0.1013(15) Uani 1 1 d DU . .
H72A H 0.0750 0.3025 0.9655 0.122 Uiso 1 1 calc R D 8
H72B H -0.0028 0.3748 0.9356 0.122 Uiso 1 1 calc R D 8
C73 C 0.0324(18) 0.2867(8) 0.8727(11) 0.152(6) Uani 0.492(7) 1 d PDU D 8
H73A H 0.0326 0.2322 0.9007 0.228 Uiso 0.492(7) 1 calc PR D 8
H73B H 0.0836 0.2868 0.8217 0.228 Uiso 0.492(7) 1 calc PR D 8
H73C H -0.0388 0.3069 0.8651 0.228 Uiso 0.492(7) 1 calc PR D 8
C74 C -0.0082(8) 0.2285(8) 0.8873(6) 0.091(3) Uani 0.476(6) 1 d PDU D 9
H74A H -0.0660 0.2526 0.8615 0.110 Uiso 0.476(6) 1 calc PR D 9
H74B H -0.0166 0.1718 0.9073 0.110 Uiso 0.476(6) 1 calc PR D 9
C75 C -0.0089(7) 0.2704(7) 0.9488(7) 0.102(3) Uani 0.476(6) 1 d PDU D 9
H75A H 0.0174 0.2331 0.9904 0.122 Uiso 0.476(6) 1 calc PR D 9
H75B H -0.0825 0.2934 0.9717 0.122 Uiso 0.476(6) 1 calc PR D 9
C76 C 0.1318(12) 0.3141(7) 0.8407(6) 0.131(6) Uani 0.476(6) 1 d PDU D 9
H76A H 0.1203 0.3562 0.7972 0.158 Uiso 0.476(6) 1 calc PR D 9
H76B H 0.2075 0.3080 0.8416 0.158 Uiso 0.476(6) 1 calc PR D 9
C45A C 0.8970(5) 0.2673(4) 0.7087(4) 0.0331(13) Uani 0.484(6) 1 d PD E 1
H45A H 0.9045 0.2976 0.7483 0.040 Uiso 0.484(6) 1 calc PR E 1
H45B H 0.9632 0.2670 0.6664 0.040 Uiso 0.484(6) 1 calc PR E 1
C46A C 0.8772(5) 0.1698(4) 0.7513(4) 0.0411(15) Uani 0.484(6) 1 d PD E 1
H46A H 0.9277 0.1329 0.7182 0.049 Uiso 0.484(6) 1 calc PR E 1
H46B H 0.8947 0.1601 0.8027 0.049 Uiso 0.484(6) 1 calc PR E 1
C47A C 0.7863(5) 0.0596(3) 0.7440(4) 0.0296(12) Uani 0.484(6) 1 d P E 1
H47A H 0.8445 0.0256 0.7640 0.035 Uiso 0.484(6) 1 calc PR E 1
H47B H 0.7190 0.0377 0.7715 0.035 Uiso 0.484(6) 1 calc PR E 1
C48A C 0.8070(5) 0.0583(3) 0.6566(4) 0.0291(12) Uani 0.484(6) 1 d P E 1
H48A H 0.8754 0.0779 0.6280 0.035 Uiso 0.484(6) 1 calc PR E 1
H48B H 0.8079 0.0039 0.6455 0.035 Uiso 0.484(6) 1 calc PR E 1
C49A C 0.7366(4) 0.1262(3) 0.5453(3) 0.0279(12) Uani 0.484(6) 1 d P E 1
H49A H 0.7802 0.0802 0.5213 0.033 Uiso 0.484(6) 1 calc PR E 1
H49B H 0.6659 0.1328 0.5339 0.033 Uiso 0.484(6) 1 calc PR E 1
C51A C 0.8596(6) 0.2878(5) 0.5402(4) 0.0353(15) Uani 0.521(11) 1 d P E 3
H51A H 0.8850 0.3124 0.4853 0.042 Uiso 0.521(11) 1 calc PR E 3
H51B H 0.9121 0.2418 0.5516 0.042 Uiso 0.521(11) 1 calc PR E 3
C52A C 0.8482(5) 0.3483(4) 0.5949(3) 0.0350(16) Uani 0.521(11) 1 d P E 3
H52A H 0.7958 0.3946 0.5841 0.042 Uiso 0.521(11) 1 calc PR E 3
H52B H 0.9173 0.3674 0.5886 0.042 Uiso 0.521(11) 1 calc PR E 3
C64A C 0.1864(9) 0.9346(6) 0.8928(11) 0.156(5) Uani 0.690(19) 1 d PDU F 5
H64A H 0.2124 0.9314 0.9402 0.187 Uiso 0.690(19) 1 calc PR F 5
H64B H 0.2467 0.9167 0.8504 0.187 Uiso 0.690(19) 1 calc PR F 5
C45B C 0.8550(6) 0.2602(4) 0.7447(5) 0.0390(14) Uani 0.516(6) 1 d P E 2
H45C H 0.9320 0.2504 0.7202 0.047 Uiso 0.516(6) 1 calc PR E 2
H45D H 0.8476 0.3019 0.7779 0.047 Uiso 0.516(6) 1 calc PR E 2
C46B C 0.8424(4) 0.2125(4) 0.7826(3) 0.0339(13) Uani 0.516(6) 1 d P E 2
H46C H 0.8026 0.2292 0.8336 0.041 Uiso 0.516(6) 1 calc PR E 2
H46D H 0.9119 0.1838 0.7891 0.041 Uiso 0.516(6) 1 calc PR E 2
C47B C 0.8413(5) 0.0888(3) 0.7343(3) 0.0393(13) Uani 0.516(6) 1 d P E 2
H47C H 0.8665 0.0516 0.7764 0.047 Uiso 0.516(6) 1 calc PR E 2
H47D H 0.9034 0.1052 0.6927 0.047 Uiso 0.516(6) 1 calc PR E 2
C48B C 0.7684(5) 0.0509(3) 0.7017(5) 0.0335(13) Uani 0.516(6) 1 d P E 2
H48C H 0.7084 0.0338 0.7451 0.040 Uiso 0.516(6) 1 calc PR E 2
H48D H 0.8086 0.0028 0.6797 0.040 Uiso 0.516(6) 1 calc PR E 2
C49B C 0.7973(5) 0.1125(3) 0.5658(3) 0.0387(14) Uani 0.516(6) 1 d P E 2
H49C H 0.7921 0.0689 0.5384 0.046 Uiso 0.516(6) 1 calc PR E 2
H49D H 0.8693 0.1043 0.5751 0.046 Uiso 0.516(6) 1 calc PR E 2
C51B C 0.8233(7) 0.3227(5) 0.5415(4) 0.0327(16) Uani 0.479(11) 1 d P E 4
H51C H 0.7794 0.3750 0.5470 0.039 Uiso 0.479(11) 1 calc PR E 4
H51D H 0.8724 0.3263 0.4888 0.039 Uiso 0.479(11) 1 calc PR E 4
C52B C 0.8865(5) 0.3015(5) 0.6035(3) 0.0354(19) Uani 0.479(11) 1 d P E 4
H52C H 0.9265 0.2475 0.6010 0.042 Uiso 0.479(11) 1 calc PR E 4
H52D H 0.9376 0.3401 0.5956 0.042 Uiso 0.479(11) 1 calc PR E 4
C64B C 0.132(3) 0.9391(12) 0.9458(16) 0.141(9) Uani 0.310(19) 1 d PDU F 6
H64C H 0.2009 0.9189 0.9593 0.169 Uiso 0.310(19) 1 calc PR F 6
H64D H 0.0782 0.9547 0.9926 0.169 Uiso 0.310(19) 1 calc PR F 6
Li1 Li 0.6599(3) 0.2299(2) 0.6884(2) 0.0317(8) Uani 1 1 d . . .
O1 O 0.81013(14) 0.30445(13) 0.67783(11) 0.0431(4) Uani 1 1 d . E .
O2 O 0.77837(14) 0.15172(13) 0.76180(11) 0.0455(5) Uani 1 1 d . E .
O3 O 0.72289(13) 0.10876(10) 0.63678(11) 0.0350(4) Uani 1 1 d . E .
O4 O 0.75508(13) 0.26076(10) 0.55141(10) 0.0319(4) Uani 1 1 d . E .
O5 O 0.57265(13) 0.36165(10) 0.64249(10) 0.0315(4) Uani 1 1 d . E .
O6 O 0.59427(12) 0.29723(9) 0.79207(10) 0.0296(3) Uani 1 1 d . E .
O7 O 0.54452(13) 0.14640(10) 0.78768(10) 0.0319(4) Uani 1 1 d . E .
O8 O 0.51803(13) 0.21165(10) 0.63811(10) 0.0328(4) Uani 1 1 d . E .
O9 O 0.0975(7) 0.8822(5) 0.9092(7) 0.324(6) Uani 1 1 d DU . .
O10 O 0.2981(3) 0.4735(3) 0.8424(3) 0.0724(16) Uani 0.543(4) 1 d PDU C 7
O11 O 0.1040(9) 0.2368(8) 0.8289(6) 0.170(5) Uani 0.476(6) 1 d PDU D 9

loop_
_atom_site_aniso_label
_atom_site_aniso_U_11
_atom_site_aniso_U_22
_atom_site_aniso_U_33
_atom_site_aniso_U_23
_atom_site_aniso_U_13
_atom_site_aniso_U_12
Cu1 0.02678(14) 0.01727(12) 0.02191(14) -0.00228(9) -0.00402(10) -0.00297(10)
P1 0.0238(3) 0.0180(2) 0.0222(3) -0.00271(19) -0.0064(2) -0.0027(2)
P2 0.0230(3) 0.0181(2) 0.0226(3) -0.0015(2) -0.0034(2) -0.0001(2)
N1 0.0286(9) 0.0225(9) 0.0233(9) -0.0028(7) -0.0035(7) -0.0043(7)
B1 0.0255(11) 0.0171(10) 0.0211(11) -0.0015(8) -0.0039(9) -0.0018(9)
C1 0.0269(10) 0.0222(10) 0.0209(10) -0.0018(8) -0.0055(8) -0.0030(8)
C2 0.0336(12) 0.0216(10) 0.0285(12) -0.0043(9) -0.0004(9) -0.0025(9)
C3 0.0430(14) 0.0242(11) 0.0316(13) -0.0017(9) 0.0031(10) -0.0109(10)
C4 0.0353(13) 0.0388(13) 0.0303(13) -0.0023(10) 0.0010(10) -0.0141(11)
C5 0.0249(11) 0.0371(13) 0.0298(12) -0.0052(10) -0.0024(9) -0.0008(9)
C6 0.0283(11) 0.0229(10) 0.0257(11) -0.0003(8) -0.0057(9) -0.0008(8)
C7 0.0219(10) 0.0250(10) 0.0201(10) -0.0017(8) -0.0014(8) -0.0028(8)
C8 0.0372(12) 0.0257(11) 0.0253(11) -0.0023(9) -0.0082(9) -0.0068(9)
C9 0.0506(15) 0.0290(12) 0.0339(13) -0.0048(10) -0.0088(11) -0.0129(11)
C10 0.0366(13) 0.0534(16) 0.0330(13) -0.0180(12) -0.0041(10) -0.0165(12)
C11 0.0281(12) 0.0585(17) 0.0271(12) -0.0129(11) -0.0093(9) -0.0006(11)
C12 0.0273(11) 0.0314(12) 0.0243(11) -0.0034(9) -0.0054(9) 0.0024(9)
C13 0.0239(10) 0.0172(9) 0.0230(10) -0.0027(7) -0.0061(8) -0.0023(8)
C14 0.0245(10) 0.0202(10) 0.0224(10) -0.0001(8) -0.0037(8) -0.0016(8)
C15 0.0246(10) 0.0224(10) 0.0231(11) -0.0005(8) -0.0068(8) -0.0014(8)
C16 0.0315(11) 0.0218(10) 0.0274(11) 0.0015(8) -0.0092(9) -0.0049(9)
C17 0.0346(12) 0.0325(12) 0.0273(12) -0.0012(9) -0.0119(9) -0.0028(10)
C18 0.0264(11) 0.0272(11) 0.0335(12) -0.0008(9) -0.0087(9) 0.0016(9)
C19 0.0298(11) 0.0246(10) 0.0297(12) -0.0050(9) -0.0075(9) -0.0080(9)
C20 0.0365(12) 0.0237(11) 0.0360(13) -0.0055(9) -0.0038(10) -0.0097(9)
C21 0.0440(14) 0.0401(14) 0.0389(14) -0.0081(11) -0.0159(11) -0.0162(11)
C22 0.0278(11) 0.0318(12) 0.0398(14) -0.0066(10) -0.0057(10) -0.0081(9)
C23 0.0247(10) 0.0252(10) 0.0240(11) -0.0025(8) -0.0025(8) -0.0031(8)
C24 0.0279(11) 0.0245(10) 0.0280(12) -0.0025(9) -0.0044(9) -0.0056(9)
C25 0.0260(11) 0.0338(12) 0.0336(13) -0.0041(10) -0.0010(9) -0.0026(9)
C26 0.0301(12) 0.0359(13) 0.0303(12) -0.0027(10) -0.0087(9) -0.0030(10)
C27 0.0301(11) 0.0203(10) 0.0306(12) -0.0033(9) -0.0045(9) 0.0039(9)
C28 0.0387(13) 0.0188(10) 0.0432(14) -0.0056(10) -0.0049(11) -0.0003(9)
C29 0.0336(12) 0.0279(12) 0.0359(13) -0.0088(10) -0.0018(10) 0.0046(10)
C30 0.0433(14) 0.0282(12) 0.0403(15) -0.0017(10) -0.0120(11) 0.0093(11)
C31 0.0239(10) 0.0227(10) 0.0256(11) -0.0024(8) -0.0069(8) 0.0004(8)
C32 0.0335(11) 0.0236(10) 0.0226(11) -0.0023(8) -0.0067(9) -0.0040(9)
C33 0.0346(12) 0.0221(10) 0.0350(13) -0.0021(9) -0.0085(10) -0.0042(9)
C34 0.0325(12) 0.0251(11) 0.0386(13) -0.0109(10) -0.0113(10) 0.0006(9)
C35 0.0302(11) 0.0334(12) 0.0286(12) -0.0107(10) -0.0043(9) 0.0029(9)
C36 0.0260(10) 0.0278(11) 0.0273(11) -0.0041(9) -0.0031(9) -0.0029(9)
C37 0.0458(15) 0.0339(13) 0.0486(16) -0.0173(12) -0.0123(12) -0.0030(11)
C38 0.0204(9) 0.0240(10) 0.0259(11) -0.0042(8) -0.0009(8) -0.0015(8)
C39 0.0252(10) 0.0282(11) 0.0268(11) -0.0030(9) -0.0052(8) -0.0055(9)
C40 0.0254(10) 0.0297(11) 0.0262(11) 0.0020(9) -0.0021(8) -0.0054(9)
C41 0.0209(10) 0.0238(10) 0.0348(12) -0.0009(9) 0.0008(9) -0.0041(8)
C42 0.0225(10) 0.0267(11) 0.0339(12) -0.0089(9) -0.0021(9) -0.0044(8)
C43 0.0254(10) 0.0275(11) 0.0263(11) -0.0048(9) -0.0044(8) -0.0019(9)
C44 0.0310(12) 0.0275(12) 0.0437(15) -0.0002(10) -0.0031(10) -0.0078(10)
C50 0.150(4) 0.0353(16) 0.0350(17) -0.0134(13) -0.033(2) 0.014(2)
C53 0.0418(14) 0.0220(11) 0.0371(14) -0.0059(10) -0.0025(11) 0.0034(10)
C54 0.0395(13) 0.0241(11) 0.0403(14) -0.0085(10) -0.0033(11) -0.0055(10)
C55 0.0301(11) 0.0328(12) 0.0250(12) -0.0025(9) -0.0017(9) -0.0037(9)
C56 0.0283(11) 0.0339(12) 0.0261(12) -0.0055(9) -0.0023(9) -0.0013(9)
C57 0.0244(11) 0.0340(13) 0.0470(15) -0.0094(11) -0.0037(10) -0.0064(9)
C58 0.0293(12) 0.0305(12) 0.0477(15) -0.0132(11) -0.0104(10) -0.0055(10)
C59 0.0275(12) 0.0399(14) 0.0411(14) -0.0100(11) -0.0120(10) 0.0065(10)
C60 0.0348(13) 0.0371(13) 0.0314(13) -0.0021(10) -0.0085(10) 0.0077(10)
C61 0.112(5) 0.192(7) 0.115(5) 0.033(5) -0.033(4) -0.036(5)
C62 0.098(4) 0.121(4) 0.087(3) 0.005(3) -0.034(3) 0.014(3)
C63 0.137(5) 0.160(5) 0.100(4) 0.008(4) -0.069(4) -0.025(4)
C65 0.051(4) 0.163(8) 0.043(3) 0.022(4) -0.022(3) -0.023(4)
C66 0.076(5) 0.126(7) 0.055(4) 0.007(4) 0.007(4) 0.036(5)
C67 0.048(3) 0.061(3) 0.037(3) -0.011(2) -0.003(2) -0.014(3)
C68 0.053(3) 0.045(3) 0.040(3) -0.006(2) -0.013(2) -0.005(2)
C69 0.134(12) 0.200(16) 0.132(13) 0.014(12) -0.022(11) -0.061(11)
C70 0.105(7) 0.120(8) 0.068(6) -0.001(5) -0.009(5) 0.002(5)
C71 0.084(6) 0.105(7) 0.088(6) 0.026(5) -0.051(5) 0.004(5)
C72 0.094(3) 0.092(3) 0.108(4) 0.015(3) -0.040(3) 0.011(3)
C73 0.241(18) 0.078(8) 0.169(15) 0.007(9) -0.131(14) -0.007(10)
C74 0.074(6) 0.124(9) 0.087(7) -0.056(6) -0.030(5) 0.018(6)
C75 0.061(5) 0.145(9) 0.124(8) -0.071(7) -0.031(5) -0.013(5)
C76 0.161(11) 0.108(9) 0.060(6) 0.045(6) 0.002(6) 0.053(8)
C45A 0.024(3) 0.039(3) 0.032(3) 0.001(3) -0.003(2) -0.005(2)
C46A 0.034(3) 0.042(3) 0.053(4) -0.012(3) -0.022(3) 0.000(2)
C47A 0.028(3) 0.021(2) 0.037(3) -0.001(2) -0.009(2) 0.003(2)
C48A 0.029(3) 0.025(2) 0.029(3) -0.002(2) -0.003(2) 0.0004(19)
C49A 0.023(2) 0.032(3) 0.028(3) -0.0121(19) -0.0017(19) 0.0005(19)
C51A 0.037(3) 0.034(4) 0.029(3) -0.004(3) 0.002(2) -0.004(3)
C52A 0.038(3) 0.029(3) 0.032(3) -0.001(2) 0.001(2) -0.006(3)
C64A 0.131(9) 0.105(6) 0.275(15) -0.130(8) -0.093(9) 0.044(6)
C45B 0.034(3) 0.046(4) 0.049(4) -0.019(4) -0.021(3) -0.005(3)
C46B 0.034(3) 0.039(3) 0.028(3) 0.003(2) -0.006(2) -0.015(2)
C47B 0.035(3) 0.034(3) 0.050(3) -0.010(2) -0.015(2) 0.002(2)
C48B 0.035(3) 0.019(2) 0.045(4) -0.003(2) -0.012(3) 0.0028(19)
C49B 0.034(3) 0.037(3) 0.044(3) -0.019(2) -0.002(2) 0.001(2)
C51B 0.036(4) 0.024(3) 0.033(3) -0.003(3) 0.003(3) -0.009(3)
C52B 0.025(3) 0.039(4) 0.040(3) -0.011(3) 0.001(2) -0.010(3)
C64B 0.161(19) 0.077(12) 0.217(19) 0.024(11) -0.124(15) -0.022(12)
Li1 0.0291(19) 0.031(2) 0.034(2) -0.0094(17) -0.0058(16) -0.0003(16)
O1 0.0296(9) 0.0659(13) 0.0287(9) -0.0098(9) -0.0022(7) 0.0029(8)
O2 0.0261(9) 0.0628(13) 0.0417(11) -0.0078(9) -0.0038(8) 0.0032(8)
O3 0.0256(8) 0.0287(8) 0.0441(10) -0.0059(7) 0.0013(7) -0.0009(7)
O4 0.0268(8) 0.0291(8) 0.0368(9) -0.0086(7) -0.0014(7) -0.0016(6)
O5 0.0313(8) 0.0295(8) 0.0296(9) -0.0049(7) -0.0036(7) 0.0020(7)
O6 0.0280(8) 0.0256(8) 0.0306(9) -0.0021(6) -0.0019(6) -0.0012(6)
O7 0.0252(8) 0.0340(9) 0.0358(9) -0.0097(7) -0.0037(7) -0.0028(7)
O8 0.0278(8) 0.0299(8) 0.0391(10) -0.0077(7) -0.0077(7) 0.0028(7)
O9 0.236(8) 0.235(9) 0.575(18) -0.125(10) -0.233(11) 0.054(7)
O10 0.048(3) 0.130(5) 0.045(3) -0.033(3) -0.009(2) -0.009(3)
O11 0.183(11) 0.206(12) 0.146(9) -0.066(8) -0.117(9) 0.070(9)

loop_
_atom_type_symbol
_atom_type_description
_atom_type_scat_dispersion_real
_atom_type_scat_dispersion_imag
_atom_type_scat_source
C C 0.0033 0.0016 'International Tables Vol C Tables 4.2.6.8 and 6.1.1.4'
H H 0.0000 0.0000 'International Tables Vol C Tables 4.2.6.8 and 6.1.1.4'
Li Li -0.0003 0.0001 'International Tables Vol C Tables 4.2.6.8 and 6.1.1.4'
B B 0.0013 0.0007 'International Tables Vol C Tables 4.2.6.8 and 6.1.1.4'
N N 0.0061 0.0033 'International Tables Vol C Tables 4.2.6.8 and 6.1.1.4'
O O 0.0106 0.0060 'International Tables Vol C Tables 4.2.6.8 and 6.1.1.4'
P P 0.1023 0.0942 'International Tables Vol C Tables 4.2.6.8 and 6.1.1.4'
Cu Cu 0.3201 1.2651 'International Tables Vol C Tables 4.2.6.8 and 6.1.1.4'

loop_
_geom_angle_atom_site_label_1
_geom_angle_atom_site_label_2
_geom_angle_atom_site_label_3
_geom_angle
N1 Cu1 P2 130.23(6)
N1 Cu1 P1 124.07(6)
P2 Cu1 P1 105.67(2)
C13 P1 C19 107.14(10)
C13 P1 C15 103.94(9)
C19 P1 C15 109.02(10)
C13 P1 Cu1 105.82(7)
C19 P1 Cu1 121.26(7)
C15 P1 Cu1 108.30(7)
C14 P2 C23 106.40(10)
C14 P2 C27 105.58(10)
C23 P2 C27 109.10(10)
C14 P2 Cu1 109.02(7)
C23 P2 Cu1 118.09(7)
C27 P2 Cu1 107.96(8)
C31 N1 C38 121.28(18)
C31 N1 Cu1 119.41(14)
C38 N1 Cu1 117.74(14)
C7 B1 C1 102.58(16)
C7 B1 C14 112.46(17)
C1 B1 C14 108.65(16)
C7 B1 C13 107.41(16)
C1 B1 C13 110.53(17)
C14 B1 C13 114.56(17)
C2 C1 C6 114.77(19)
C2 C1 B1 124.81(19)
C6 C1 B1 120.33(18)
C3 C2 C1 122.6(2)
C3 C2 H2 118.7
C1 C2 H2 118.7
C4 C3 C2 120.5(2)
C4 C3 H3 119.8
C2 C3 H3 119.8
C3 C4 C5 118.7(2)
C3 C4 H4 120.6
C5 C4 H4 120.6
C6 C5 C4 119.9(2)
C6 C5 H5 120.1
C4 C5 H5 120.1
C5 C6 C1 123.5(2)
C5 C6 H6 118.2
C1 C6 H6 118.2
C8 C7 C12 114.1(2)
C8 C7 B1 124.83(19)
C12 C7 B1 120.98(19)
C9 C8 C7 123.5(2)
C9 C8 H8 118.2
C7 C8 H8 118.2
C10 C9 C8 120.0(2)
C10 C9 H9 120.0
C8 C9 H9 120.0
C9 C10 C11 118.6(2)
C9 C10 H10 120.7
C11 C10 H10 120.7
C10 C11 C12 120.8(2)
C10 C11 H11 119.6
C12 C11 H11 119.6
C11 C12 C7 122.8(2)
C11 C12 H12 118.6
C7 C12 H12 118.6
B1 C13 P1 126.00(14)
B1 C13 H13A 105.8
P1 C13 H13A 105.8
B1 C13 H13B 105.8
P1 C13 H13B 105.8
H13A C13 H13B 106.2
B1 C14 P2 125.28(14)
B1 C14 H14A 106.0
P2 C14 H14A 106.0
B1 C14 H14B 106.0
P2 C14 H14B 106.0
H14A C14 H14B 106.3
C16 C15 C18 108.47(18)
C16 C15 C17 106.65(17)
C18 C15 C17 109.51(18)
C16 C15 P1 106.35(14)
C18 C15 P1 115.64(15)
C17 C15 P1 109.80(15)
C15 C16 H16A 109.5
C15 C16 H16B 109.5
H16A C16 H16B 109.5
C15 C16 H16C 109.5
H16A C16 H16C 109.5
H16B C16 H16C 109.5
C15 C17 H17A 109.5
C15 C17 H17B 109.5
H17A C17 H17B 109.5
C15 C17 H17C 109.5
H17A C17 H17C 109.5
H17B C17 H17C 109.5
C15 C18 H18A 109.5
C15 C18 H18B 109.5
H18A C18 H18B 109.5
C15 C18 H18C 109.5
H18A C18 H18C 109.5
H18B C18 H18C 109.5
C21 C19 C20 107.85(19)
C21 C19 C22 109.2(2)
C20 C19 C22 107.92(19)
C21 C19 P1 111.27(16)
C20 C19 P1 106.06(15)
C22 C19 P1 114.22(15)
C19 C20 H20A 109.5
C19 C20 H20B 109.5
H20A C20 H20B 109.5
C19 C20 H20C 109.5
H20A C20 H20C 109.5
H20B C20 H20C 109.5
C19 C21 H21A 109.5
C19 C21 H21B 109.5
H21A C21 H21B 109.5
C19 C21 H21C 109.5
H21A C21 H21C 109.5
H21B C21 H21C 109.5
C19 C22 H22A 109.5
C19 C22 H22B 109.5
H22A C22 H22B 109.5
C19 C22 H22C 109.5
H22A C22 H22C 109.5
H22B C22 H22C 109.5
C26 C23 C25 108.67(19)
C26 C23 C24 108.19(18)
C25 C23 C24 108.00(17)
C26 C23 P2 115.24(15)
C25 C23 P2 111.11(16)
C24 C23 P2 105.33(14)
C23 C24 H24A 109.5
C23 C24 H24B 109.5
H24A C24 H24B 109.5
C23 C24 H24C 109.5
H24A C24 H24C 109.5
H24B C24 H24C 109.5
C23 C25 H25A 109.5
C23 C25 H25B 109.5
H25A C25 H25B 109.5
C23 C25 H25C 109.5
H25A C25 H25C 109.5
H25B C25 H25C 109.5
C23 C26 H26A 109.5
C23 C26 H26B 109.5
H26A C26 H26B 109.5
C23 C26 H26C 109.5
H26A C26 H26C 109.5
H26B C26 H26C 109.5
C30 C27 C29 109.71(19)
C30 C27 C28 108.0(2)
C29 C27 C28 106.7(2)
C30 C27 P2 115.59(17)
C29 C27 P2 109.07(15)
C28 C27 P2 107.36(15)
C27 C28 H28A 109.5
C27 C28 H28B 109.5
H28A C28 H28B 109.5
C27 C28 H28C 109.5
H28A C28 H28C 109.5
H28B C28 H28C 109.5
C27 C29 H29A 109.5
C27 C29 H29B 109.5
H29A C29 H29B 109.5
C27 C29 H29C 109.5
H29A C29 H29C 109.5
H29B C29 H29C 109.5
C27 C30 H30A 109.5
C27 C30 H30B 109.5
H30A C30 H30B 109.5
C27 C30 H30C 109.5
H30A C30 H30C 109.5
H30B C30 H30C 109.5
N1 C31 C36 126.40(19)
N1 C31 C32 118.00(19)
C36 C31 C32 115.5(2)
C33 C32 C31 122.2(2)
C33 C32 H32 118.9
C31 C32 H32 118.9
C32 C33 C34 121.4(2)
C32 C33 H33 119.3
C34 C33 H33 119.3
C35 C34 C33 116.9(2)
C35 C34 C37 121.4(2)
C33 C34 C37 121.7(2)
C36 C35 C34 122.4(2)
C36 C35 H35 118.8
C34 C35 H35 118.8
C35 C36 C31 121.6(2)
C35 C36 H36 119.2
C31 C36 H36 119.2
C34 C37 H37A 109.5
C34 C37 H37B 109.5
H37A C37 H37B 109.5
C34 C37 H37C 109.5
H37A C37 H37C 109.5
H37B C37 H37C 109.5
N1 C38 C43 118.4(2)
N1 C38 C39 125.8(2)
C43 C38 C39 115.47(19)
C40 C39 C38 121.7(2)
C40 C39 H39 119.2
C38 C39 H39 119.2
C39 C40 C41 121.9(2)
C39 C40 H40 119.1
C41 C40 H40 119.1
C42 C41 C40 116.8(2)
C42 C41 C44 122.2(2)
C40 C41 C44 121.0(2)
C43 C42 C41 122.0(2)
C43 C42 H42 119.0
C41 C42 H42 119.0
C42 C43 C38 122.2(2)
C42 C43 H43 118.9
C38 C43 H43 118.9
C41 C44 H44A 109.5
C41 C44 H44B 109.5
H44A C44 H44B 109.5
C41 C44 H44C 109.5
H44A C44 H44C 109.5
H44B C44 H44C 109.5
C49A C50 O4 121.0(4)
C49A C50 C49B 38.2(3)
O4 C50 C49B 116.4(3)
C49A C50 H50A 107.1
O4 C50 H50A 107.1
C49B C50 H50A 134.5
C49A C50 H50B 107.1
O4 C50 H50B 107.1
C49B C50 H50B 73.2
H50A C50 H50B 106.8
O5 C53 C54 105.9(2)
O5 C53 H53A 110.6
C54 C53 H53A 110.6
O5 C53 H53B 110.6
C54 C53 H53B 110.6
H53A C53 H53B 108.7
O6 C54 C53 110.54(19)
O6 C54 H54A 109.5
C53 C54 H54A 109.5
O6 C54 H54B 109.5
C53 C54 H54B 109.5
H54A C54 H54B 108.1
O7 C55 C56 110.85(19)
O7 C55 H55A 109.5
C56 C55 H55A 109.5
O7 C55 H55B 109.5
C56 C55 H55B 109.5
H55A C55 H55B 108.1
O6 C56 C55 106.29(18)
O6 C56 H56A 110.5
C55 C56 H56A 110.5
O6 C56 H56B 110.5
C55 C56 H56B 110.5
H56A C56 H56B 108.7
O7 C57 C58 106.48(19)
O7 C57 H57A 110.4
C58 C57 H57A 110.4
O7 C57 H57B 110.4
C58 C57 H57B 110.4
H57A C57 H57B 108.6
O8 C58 C57 111.06(19)
O8 C58 H58A 109.4
C57 C58 H58A 109.4
O8 C58 H58B 109.4
C57 C58 H58B 109.4
H58A C58 H58B 108.0
O8 C59 C60 106.29(19)
O8 C59 H59A 110.5
C60 C59 H59A 110.5
O8 C59 H59B 110.5
C60 C59 H59B 110.5
H59A C59 H59B 108.7
O5 C60 C59 111.8(2)
O5 C60 H60A 109.3
C59 C60 H60A 109.3
O5 C60 H60B 109.3
C59 C60 H60B 109.3
H60A C60 H60B 107.9
C62 C61 O9 110.6(7)
C62 C61 H61A 109.5
O9 C61 H61A 109.5
C62 C61 H61B 109.5
O9 C61 H61B 109.5
H61A C61 H61B 108.1
C61 C62 C63 106.9(5)
C61 C62 H62A 110.3
C63 C62 H62A 110.3
C61 C62 H62B 110.3
C63 C62 H62B 110.3
H62A C62 H62B 108.6
C64A C63 C62 109.3(7)
C64A C63 C64B 37.9(11)
C62 C63 C64B 92.2(11)
C64A C63 H63A 109.8
C62 C63 H63A 109.8
C64B C63 H63A 147.2
C64A C63 H63B 109.8
C62 C63 H63B 109.8
C64B C63 H63B 85.4
H63A C63 H63B 108.3
O10 C65 C66 106.5(5)
O10 C65 H65A 110.4
C66 C65 H65A 110.4
O10 C65 H65B 110.4
C66 C65 H65B 110.4
H65A C65 H65B 108.6
C67 C66 C65 103.5(6)
C67 C66 H66A 111.1
C65 C66 H66A 111.1
C67 C66 H66B 111.1
C65 C66 H66B 111.1
H66A C66 H66B 109.0
C66 C67 C68 100.6(5)
C66 C67 H67A 111.6
C68 C67 H67A 111.6
C66 C67 H67B 111.6
C68 C67 H67B 111.6
H67A C67 H67B 109.4
O10 C68 C67 106.8(5)
O10 C68 H68A 110.4
C67 C68 H68A 110.4
O10 C68 H68B 110.4
C67 C68 H68B 110.4
H68A C68 H68B 108.6
C71 C70 C69 110.5(11)
C71 C70 H70A 109.6
C69 C70 H70A 109.6
C71 C70 H70B 109.6
C69 C70 H70B 109.6
H70A C70 H70B 108.1
C70 C71 C72 111.8(8)
C70 C71 H71A 109.2
C72 C71 H71A 109.2
C70 C71 H71B 109.2
C72 C71 H71B 109.2
H71A C71 H71B 107.9
C73 C72 C76 56.2(11)
C73 C72 C75 52.5(8)
C76 C72 C75 103.5(8)
C73 C72 C71 124.6(11)
C76 C72 C71 69.5(8)
C75 C72 C71 166.2(7)
C73 C72 H72A 106.2
C76 C72 H72A 115.6
C75 C72 H72A 65.4
C71 C72 H72A 106.2
C73 C72 H72B 106.2
C76 C72 H72B 137.5
C75 C72 H72B 87.0
C71 C72 H72B 106.2
H72A C72 H72B 106.4
C72 C73 H73A 109.5
C72 C73 H73B 109.5
C72 C73 H73C 109.5
C75 C74 O11 104.3(9)
C75 C74 H74A 110.9
O11 C74 H74A 110.9
C75 C74 H74B 110.9
O11 C74 H74B 110.9
H74A C74 H74B 108.9
C74 C75 C72 110.5(10)
C74 C75 H75A 109.6
C72 C75 H75A 109.6
C74 C75 H75B 109.6
C72 C75 H75B 109.6
H75A C75 H75B 108.1
O11 C76 C72 108.9(10)
O11 C76 H76A 109.9
C72 C76 H76A 109.9
O11 C76 H76B 109.9
C72 C76 H76B 109.9
H76A C76 H76B 108.3
O1 C45A C46A 109.9(4)
O1 C45A H45A 109.7
C46A C45A H45A 109.7
O1 C45A H45B 109.7
C46A C45A H45B 109.7
H45A C45A H45B 108.2
O2 C46A C45A 115.4(4)
O2 C46A H46A 108.4
C45A C46A H46A 108.4
O2 C46A H46B 108.4
C45A C46A H46B 108.4
H46A C46A H46B 107.5
C48A C47A O2 110.4(4)
C48A C47A H47A 109.6
O2 C47A H47A 109.6
C48A C47A H47B 109.6
O2 C47A H47B 109.6
H47A C47A H47B 108.1
O3 C48A C47A 103.2(4)
O3 C48A H48A 111.1
C47A C48A H48A 111.1
O3 C48A H48B 111.1
C47A C48A H48B 111.1
H48A C48A H48B 109.1
C50 C49A O3 111.6(4)
C50 C49A H49A 109.3
O3 C49A H49A 109.3
C50 C49A H49B 109.3
O3 C49A H49B 109.3
H49A C49A H49B 108.0
O4 C51A C52A 109.0(6)
O4 C51A H51A 109.9
C52A C51A H51A 109.9
O4 C51A H51B 109.9
C52A C51A H51B 109.9
H51A C51A H51B 108.3
C51A C52A O1 105.9(5)
C51A C52A H52A 110.6
O1 C52A H52A 110.6
C51A C52A H52B 110.6
O1 C52A H52B 110.6
H52A C52A H52B 108.7
C63 C64A O9 107.2(8)
C63 C64A H64A 110.3
O9 C64A H64A 110.3
C63 C64A H64B 110.3
O9 C64A H64B 110.3
H64A C64A H64B 108.5
C46B C45B O1 136.6(6)
C46B C45B H45C 103.0
O1 C45B H45C 103.0
C46B C45B H45D 103.0
O1 C45B H45D 103.0
H45C C45B H45D 105.1
C45B C46B O2 115.8(5)
C45B C46B H46C 108.3
O2 C46B H46C 108.3
C45B C46B H46D 108.3
O2 C46B H46D 108.3
H46C C46B H46D 107.4
O2 C47B C48B 102.9(5)
O2 C47B H47C 111.2
C48B C47B H47C 111.2
O2 C47B H47D 111.2
C48B C47B H47D 111.2
H47C C47B H47D 109.1
C47B C48B O3 113.1(4)
C47B C48B H48C 108.9
O3 C48B H48C 108.9
C47B C48B H48D 108.9
O3 C48B H48D 108.9
H48C C48B H48D 107.8
O3 C49B C50 112.6(4)
O3 C49B H49C 109.1
C50 C49B H49C 109.1
O3 C49B H49D 109.1
C50 C49B H49D 109.1
H49C C49B H49D 107.8
O4 C51B C52B 108.8(6)
O4 C51B H51C 109.9
C52B C51B H51C 109.9
O4 C51B H51D 109.9
C52B C51B H51D 109.9
H51C C51B H51D 108.3
O1 C52B C51B 106.4(6)
O1 C52B H52C 110.5
C51B C52B H52C 110.5
O1 C52B H52D 110.5
C51B C52B H52D 110.5
H52C C52B H52D 108.6
O9 C64B C63 97.4(12)
O9 C64B H64C 112.3
C63 C64B H64C 112.3
O9 C64B H64D 112.3
C63 C64B H64D 112.3
H64C C64B H64D 109.9
O6 Li1 O3 150.4(2)
O6 Li1 O8 109.30(17)
O3 Li1 O8 77.45(14)
O6 Li1 O2 86.28(16)
O3 Li1 O2 71.85(14)
O8 Li1 O2 138.4(2)
O6 Li1 O7 73.18(13)
O3 Li1 O7 82.40(14)
O8 Li1 O7 71.53(13)
O2 Li1 O7 77.04(14)
O6 Li1 O4 136.40(19)
O3 Li1 O4 71.62(13)
O8 Li1 O4 85.41(15)
O2 Li1 O4 110.02(17)
O7 Li1 O4 148.51(19)
O6 Li1 O5 71.90(13)
O3 Li1 O5 135.4(2)
O8 Li1 O5 71.10(13)
O2 Li1 O5 149.2(2)
O7 Li1 O5 115.12(17)
O4 Li1 O5 75.06(13)
O6 Li1 O1 79.16(14)
O3 Li1 O1 110.51(17)
O8 Li1 O1 148.7(2)
O2 Li1 O1 70.53(13)
O7 Li1 O1 138.3(2)
O4 Li1 O1 69.73(12)
O5 Li1 O1 83.95(14)
C45A O1 C52B 84.0(4)
C45A O1 C45B 29.0(3)
C52B O1 C45B 112.1(5)
C45A O1 C52A 111.0(4)
C52B O1 C52A 34.5(3)
C45B O1 C52A 139.5(4)
C45A O1 Li1 120.3(3)
C52B O1 Li1 111.4(3)
C45B O1 Li1 101.7(3)
C52A O1 Li1 111.7(2)
C47B O2 C46A 76.0(4)
C47B O2 C46B 112.8(4)
C46A O2 C46B 37.7(3)
C47B O2 C47A 33.4(3)
C46A O2 C47A 109.0(4)
C46B O2 C47A 143.6(3)
C47B O2 Li1 119.5(3)
C46A O2 Li1 120.9(3)
C46B O2 Li1 106.8(3)
C47A O2 Li1 105.0(3)
C48A O3 C49B 78.9(4)
C48A O3 C48B 32.0(3)
C49B O3 C48B 111.0(4)
C48A O3 C49A 111.9(3)
C49B O3 C49A 36.5(3)
C48B O3 C49A 142.0(3)
C48A O3 Li1 121.6(3)
C49B O3 Li1 116.6(3)
C48B O3 Li1 105.2(3)
C49A O3 Li1 108.5(2)
C50 O4 C51B 125.6(4)
C50 O4 C51A 102.4(4)
C51B O4 C51A 27.5(2)
C50 O4 Li1 111.2(2)
C51B O4 Li1 111.0(3)
C51A O4 Li1 114.1(3)
C60 O5 C53 113.88(19)
C60 O5 Li1 108.77(16)
C53 O5 Li1 111.88(17)
C54 O6 C56 113.82(17)
C54 O6 Li1 113.08(17)
C56 O6 Li1 117.28(17)
C57 O7 C55 114.39(18)
C57 O7 Li1 113.81(17)
C55 O7 Li1 106.37(16)
C58 O8 C59 114.24(18)
C58 O8 Li1 111.17(17)
C59 O8 Li1 116.69(17)
C61 O9 C64B 92.9(14)
C61 O9 C64A 105.4(8)
C64B O9 C64A 40.2(12)
C68 O10 C65 108.2(5)
C76 O11 C74 104.3(10)

loop_
_geom_bond_atom_site_label_1
_geom_bond_atom_site_label_2
_geom_bond_distance
Cu1 N1 2.0019(18)
Cu1 P2 2.2684(6)
Cu1 P1 2.2921(6)
P1 C13 1.836(2)
P1 C19 1.895(2)
P1 C15 1.904(2)
P2 C14 1.836(2)
P2 C23 1.889(2)
P2 C27 1.907(2)
N1 C31 1.382(3)
N1 C38 1.390(3)
B1 C7 1.657(3)
B1 C1 1.659(3)
B1 C14 1.679(3)
B1 C13 1.683(3)
C1 C2 1.402(3)
C1 C6 1.406(3)
C2 C3 1.402(3)
C2 H2 0.9300
C3 C4 1.383(4)
C3 H3 0.9300
C4 C5 1.392(3)
C4 H4 0.9300
C5 C6 1.388(3)
C5 H5 0.9300
C6 H6 0.9300
C7 C8 1.401(3)
C7 C12 1.414(3)
C8 C9 1.399(3)
C8 H8 0.9300
C9 C10 1.379(4)
C9 H9 0.9300
C10 C11 1.382(4)
C10 H10 0.9300
C11 C12 1.388(3)
C11 H11 0.9300
C12 H12 0.9300
C13 H13A 0.9700
C13 H13B 0.9700
C14 H14A 0.9700
C14 H14B 0.9700
C15 C16 1.539(3)
C15 C18 1.541(3)
C15 C17 1.544(3)
C16 H16A 0.9600
C16 H16B 0.9600
C16 H16C 0.9600
C17 H17A 0.9600
C17 H17B 0.9600
C17 H17C 0.9600
C18 H18A 0.9600
C18 H18B 0.9600
C18 H18C 0.9600
C19 C21 1.534(3)
C19 C20 1.540(3)
C19 C22 1.540(3)
C20 H20A 0.9600
C20 H20B 0.9600
C20 H20C 0.9600
C21 H21A 0.9600
C21 H21B 0.9600
C21 H21C 0.9600
C22 H22A 0.9600
C22 H22B 0.9600
C22 H22C 0.9600
C23 C26 1.536(3)
C23 C25 1.539(3)
C23 C24 1.541(3)
C24 H24A 0.9600
C24 H24B 0.9600
C24 H24C 0.9600
C25 H25A 0.9600
C25 H25B 0.9600
C25 H25C 0.9600
C26 H26A 0.9600
C26 H26B 0.9600
C26 H26C 0.9600
C27 C30 1.530(3)
C27 C29 1.540(3)
C27 C28 1.541(3)
C28 H28A 0.9600
C28 H28B 0.9600
C28 H28C 0.9600
C29 H29A 0.9600
C29 H29B 0.9600
C29 H29C 0.9600
C30 H30A 0.9600
C30 H30B 0.9600
C30 H30C 0.9600
C31 C36 1.409(3)
C31 C32 1.419(3)
C32 C33 1.388(3)
C32 H32 0.9300
C33 C34 1.394(3)
C33 H33 0.9300
C34 C35 1.393(3)
C34 C37 1.514(3)
C35 C36 1.386(3)
C35 H35 0.9300
C36 H36 0.9300
C37 H37A 0.9600
C37 H37B 0.9600
C37 H37C 0.9600
C38 C43 1.410(3)
C38 C39 1.416(3)
C39 C40 1.391(3)
C39 H39 0.9300
C40 C41 1.399(3)
C40 H40 0.9300
C41 C42 1.388(3)
C41 C44 1.511(3)
C42 C43 1.388(3)
C42 H42 0.9300
C43 H43 0.9300
C44 H44A 0.9600
C44 H44B 0.9600
C44 H44C 0.9600
C50 C49A 1.301(6)
C50 O4 1.392(3)
C50 C49B 1.485(6)
C50 H50A 0.9700
C50 H50B 0.9700
C53 O5 1.427(3)
C53 C54 1.504(4)
C53 H53A 0.9700
C53 H53B 0.9700
C54 O6 1.431(3)
C54 H54A 0.9700
C54 H54B 0.9700
C55 O7 1.437(3)
C55 C56 1.508(3)
C55 H55A 0.9700
C55 H55B 0.9700
C56 O6 1.431(3)
C56 H56A 0.9700
C56 H56B 0.9700
C57 O7 1.430(3)
C57 C58 1.508(4)
C57 H57A 0.9700
C57 H57B 0.9700
C58 O8 1.426(3)
C58 H58A 0.9700
C58 H58B 0.9700
C59 O8 1.433(3)
C59 C60 1.509(4)
C59 H59A 0.9700
C59 H59B 0.9700
C60 O5 1.427(3)
C60 H60A 0.9700
C60 H60B 0.9700
C61 C62 1.387(8)
C61 O9 1.408(8)
C61 H61A 0.9700
C61 H61B 0.9700
C62 C63 1.451(7)
C62 H62A 0.9700
C62 H62B 0.9700
C63 C64A 1.371(11)
C63 C64B 1.638(16)
C63 H63A 0.9700
C63 H63B 0.9700
C65 O10 1.411(8)
C65 C66 1.516(10)
C65 H65A 0.9700
C65 H65B 0.9700
C66 C67 1.463(9)
C66 H66A 0.9700
C66 H66B 0.9700
C67 C68 1.504(8)
C67 H67A 0.9700
C67 H67B 0.9700
C68 O10 1.405(7)
C68 H68A 0.9700
C68 H68B 0.9700
C69 C70 1.496(13)
C69 H69A 0.9600
C69 H69B 0.9600
C69 H69C 0.9600
C70 C71 1.459(12)
C70 H70A 0.9700
C70 H70B 0.9700
C71 C72 1.522(9)
C71 H71A 0.9700
C71 H71B 0.9700
C72 C73 1.425(13)
C72 C76 1.494(11)
C72 C75 1.501(11)
C72 H72A 0.9700
C72 H72B 0.9700
C73 H73A 0.9600
C73 H73B 0.9600
C73 H73C 0.9600
C74 C75 1.394(11)
C74 O11 1.544(13)
C74 H74A 0.9700
C74 H74B 0.9700
C75 H75A 0.9700
C75 H75B 0.9700
C76 O11 1.472(15)
C76 H76A 0.9700
C76 H76B 0.9700
C45A O1 1.382(6)
C45A C46A 1.709(8)
C45A H45A 0.9700
C45A H45B 0.9700
C46A O2 1.319(5)
C46A H46A 0.9700
C46A H46B 0.9700
C47A C48A 1.493(8)
C47A O2 1.621(6)
C47A H47A 0.9700
C47A H47B 0.9700
C48A O3 1.344(5)
C48A H48A 0.9700
C48A H48B 0.9700
C49A O3 1.550(5)
C49A H49A 0.9700
C49A H49B 0.9700
C51A O4 1.449(6)
C51A C52A 1.490(11)
C51A H51A 0.9700
C51A H51B 0.9700
C52A O1 1.503(5)
C52A H52A 0.9700
C52A H52B 0.9700
C64A O9 1.501(13)
C64A H64A 0.9700
C64A H64B 0.9700
C45B C46B 0.953(8)
C45B O1 1.476(7)
C45B H45C 0.9700
C45B H45D 0.9700
C46B O2 1.568(6)
C46B H46C 0.9700
C46B H46D 0.9700
C47B O2 1.305(5)
C47B C48B 1.500(8)
C47B H47C 0.9700
C47B H47D 0.9700
C48B O3 1.538(6)
C48B H48C 0.9700
C48B H48D 0.9700
C49B O3 1.353(5)
C49B H49C 0.9700
C49B H49D 0.9700
C51B O4 1.435(6)
C51B C52B 1.490(12)
C51B H51C 0.9700
C51B H51D 0.9700
C52B O1 1.413(5)
C52B H52C 0.9700
C52B H52D 0.9700
C64B O9 1.436(17)
C64B H64C 0.9700
C64B H64D 0.9700
Li1 O6 2.221(4)
Li1 O3 2.317(4)
Li1 O8 2.324(4)
Li1 O2 2.347(5)
Li1 O7 2.380(4)
Li1 O4 2.398(4)
Li1 O5 2.417(4)
Li1 O1 2.434(4)
